data_1008858
loop_
_publ_author_name
'Verniere, A'
'Lejay, P'
'Bordet, P'
'Chenavas, J'
'Brison, J P'
'Haen, P'
'Boucherle, J X'

_publ_section_title
;
Crystal structures and physical properties of some new ternary
compounds U2 T3X (T= Ru, Os; X= Si, Ge)
;
_journal_coden_ASTM JALCEU
_journal_name_full 'Journal of Alloys Compd.'
_journal_page_first 251
_journal_page_last 255
_journal_paper_doi 10.1016/0925-8388(94)91108-8
_journal_volume 209
_journal_year 1994
_chemical_formula_structural 'U2 Ru2.83 Si1.17'
_chemical_formula_sum 'Ru2.83 Si1.17 U2'
_chemical_name_systematic 'Uranium ruthenium silicide (2/2.8/1.2)'
_space_group_IT_number 166
_symmetry_cell_setting trigonal
_symmetry_space_group_name_Hall '-R 3 2"'
_symmetry_space_group_name_H-M 'R -3 m :H'
_cell_angle_alpha 90
_cell_angle_beta 90
_cell_angle_gamma 120
_cell_formula_units_Z 3
_cell_length_a 5.501(2)
_cell_length_b 5.501(2)
_cell_length_c 11.367(3)
_cell_volume 297.9
_refine_ls_R_factor_all 0.021
_cod_original_sg_symbol_H-M 'R -3 m H'
_cod_database_code 1008858

loop_
_symmetry_equiv_pos_as_xyz
x,y,z
-y,x-y,z
y-x,-x,z
-y,-x,z
x,x-y,z
y-x,y,z
-x,-y,-z
y,y-x,-z
x-y,x,-z
y,x,-z
-x,y-x,-z
x-y,-y,-z
1/3+x,2/3+y,2/3+z
2/3+x,1/3+y,1/3+z
1/3-y,2/3+x-y,2/3+z
2/3-y,1/3+x-y,1/3+z
1/3-x+y,2/3-x,2/3+z
2/3-x+y,1/3-x,1/3+z
1/3-y,2/3-x,2/3+z
2/3-y,1/3-x,1/3+z
1/3+x,2/3+x-y,2/3+z
2/3+x,1/3+x-y,1/3+z
1/3-x+y,2/3+y,2/3+z
2/3-x+y,1/3+y,1/3+z
1/3-x,2/3-y,2/3-z
2/3-x,1/3-y,1/3-z
1/3+y,2/3-x+y,2/3-z
2/3+y,1/3-x+y,1/3-z
1/3+x-y,2/3+x,2/3-z
2/3+x-y,1/3+x,1/3-z
1/3+y,2/3+x,2/3-z
2/3+y,1/3+x,1/3-z
1/3-x,2/3-x+y,2/3-z
2/3-x,1/3-x+y,1/3-z
1/3+x-y,2/3-y,2/3-z
2/3+x-y,1/3-y,1/3-z

loop_
_atom_site_aniso_label
_atom_site_aniso_U_11
_atom_site_aniso_U_12
_atom_site_aniso_U_13
_atom_site_aniso_U_22
_atom_site_aniso_U_23
_atom_site_aniso_U_33
U1 0.0150(6) 0.0075(3) 0. 0.0150(6) 0. 0.0101(4)
Ru1 0.0112(8) 0.0027(4) 0.0004(2) 0.0054(7) 0.0008(4) 0.0091(4)
Si1 0.0112(8) 0.0027(4) 0.0004(2) 0.0054(7) 0.0008(4) 0.0091(4)
Si2 0.022(6) 0.011(3) 0. 0.022(6) 0. 0.018(4)

loop_
_atom_site_label
_atom_site_type_symbol
_atom_site_symmetry_multiplicity
_atom_site_Wyckoff_symbol
_atom_site_fract_x
_atom_site_fract_y
_atom_site_fract_z
_atom_site_occupancy
_atom_site_attached_hydrogens
_atom_site_calc_flag
U1 U0 6 c 0. 0. 0.12290(5) 1. 0 d
Ru1 Ru0 9 e 0.5 0. 0. 0.943 0 d
Si1 Si0 9 e 0.5 0. 0. 0.057 0 d
Si2 Si0 3 b 0. 0. 0.5 1. 0 d

loop_
_atom_type_symbol
_atom_type_oxidation_number
U0 0.000
Ru0 0.000
Si0 0.000
